data_4036982
loop_
_publ_author_name
'Bosnidou, Alexandra E.'
'Mill\'an, Alba'
'Ceballos, Javier'
'Mart\'inez, Claudio'
'Mu\~niz, Kilian'

_publ_section_title
;
 Iodine(III)-Mediated Selective Intermolecular C-H Amination for the
 Chemical Diversification of Tryptamines.
;
_journal_issue 15
_journal_name_full 'The Journal of organic chemistry'
_journal_page_first 6496
_journal_page_last 6504
_journal_paper_doi 10.1021/acs.joc.6b01118
_journal_volume 81
_journal_year 2016
_chemical_formula_sum 'C18 H16 N2 O2'
_chemical_formula_weight 292.33
_space_group_IT_number 14
_space_group_name_Hall '-P 2ybc'
_space_group_name_H-M_alt 'P 1 21/c 1'
_symmetry_cell_setting monoclinic
_symmetry_space_group_name_H-M 'P 1 21/c 1'
_atom_sites_solution_hydrogens geom
_audit_creation_method SHELXL-2014
_cell_angle_alpha 90
_cell_angle_beta 112.281(4)
_cell_angle_gamma 90
_cell_formula_units_Z 12
_cell_length_a 9.5212(3)
_cell_length_b 45.9930(11)
_cell_length_c 10.9044(4)
_cell_measurement_reflns_used 33636
_cell_measurement_temperature 100(2)
_cell_measurement_theta_max 32.452
_cell_measurement_theta_min 2.066
_cell_volume 4418.6(3)
_computing_cell_refinement 'CrystalClear-SM Expert 2.1 b29 (Rigaku, 2013)'
_computing_data_collection 'CrystalClear-SM Expert 2.1 b29 (Rigaku, 2013)'
_computing_data_reduction 'CrystalClear-SM Expert 2.1 b29 (Rigaku, 2013)'
_computing_molecular_graphics 'SHELXL-2014 (Sheldrick, 2014)'
_computing_publication_material 'SHELXL-2014 (Sheldrick, 2014)'
_computing_structure_refinement 'SHELXL-2014 (Sheldrick, 2014)'
_computing_structure_solution Sir2011
_diffrn_ambient_temperature 100(2)
_diffrn_detector_area_resol_mean 5.8140
_diffrn_detector_type 'PILATUS 200K'
_diffrn_measured_fraction_theta_full 0.989
_diffrn_measured_fraction_theta_max 0.872
_diffrn_measurement_device_type '1/4chi goniometer'
_diffrn_measurement_method
;
 Fullsphere data collection, phi and omega scans
;
_diffrn_measurement_specimen_support 'magnetic support with MicroMount'
_diffrn_radiation_monochromator 'Confocal Max Flux optic'
_diffrn_radiation_type MoK\a
_diffrn_radiation_wavelength 0.7107
_diffrn_reflns_av_R_equivalents 0.0246
_diffrn_reflns_av_unetI/netI 0.0339
_diffrn_reflns_Laue_measured_fraction_full 0.989
_diffrn_reflns_Laue_measured_fraction_max 0.872
_diffrn_reflns_limit_h_max 13
_diffrn_reflns_limit_h_min -12
_diffrn_reflns_limit_k_max 65
_diffrn_reflns_limit_k_min -65
_diffrn_reflns_limit_l_max 12
_diffrn_reflns_limit_l_min -14
_diffrn_reflns_number 33636
_diffrn_reflns_point_group_measured_fraction_full 0.989
_diffrn_reflns_point_group_measured_fraction_max 0.872
_diffrn_reflns_theta_full 25.242
_diffrn_reflns_theta_max 32.452
_diffrn_reflns_theta_min 2.066
_diffrn_source 'Microfocus rotating anode X-ray tube'
_diffrn_source_current 24
_diffrn_source_power 50
_diffrn_source_size '0.2 mm x 0.2 mm fine focus'
_diffrn_source_type 'Rigaku MicroMax-007HF'
_exptl_absorpt_coefficient_mu 0.087
_exptl_absorpt_correction_T_max 0.996
_exptl_absorpt_correction_T_min 0.766
_exptl_absorpt_correction_type multi-scan
_exptl_absorpt_process_details
; 
 CrystalClear-SM Expert 2.1 b29 (Rigaku, 2013)
;
_exptl_crystal_colour Yellow
_exptl_crystal_density_diffrn 1.318
_exptl_crystal_description Block
_exptl_crystal_F_000 1848
_exptl_crystal_size_max 0.2
_exptl_crystal_size_mid 0.1
_exptl_crystal_size_min 0.05
_refine_diff_density_max 0.736
_refine_diff_density_min -0.337
_refine_diff_density_rms 0.073
_refine_ls_extinction_method none
_refine_ls_goodness_of_fit_ref 1.203
_refine_ls_hydrogen_treatment constr
_refine_ls_matrix_type full
_refine_ls_number_parameters 598
_refine_ls_number_reflns 12321
_refine_ls_number_restraints 0
_refine_ls_restrained_S_all 1.203
_refine_ls_R_factor_all 0.0799
_refine_ls_R_factor_gt 0.0667
_refine_ls_shift/su_max 0.000
_refine_ls_shift/su_mean 0.000
_refine_ls_structure_factor_coef Fsqd
_refine_ls_weighting_details 'w=1/[\s^2^(Fo^2^)+(0.0420P)^2^+7.4666P] where P=(Fo^2^+2Fc^2^)/3'
_refine_ls_weighting_scheme calc
_refine_ls_wR_factor_gt 0.1649
_refine_ls_wR_factor_ref 0.1697
_reflns_Friedel_coverage 0.000
_reflns_number_gt 10321
_reflns_number_total 12321
_reflns_threshold_expression 'I > 2\s(I)'
_cod_data_source_file jo6b01118_si_002.cif
_cod_data_source_block AM589a
_cod_depositor_comments
;
The following automatic conversions were performed:

data item '_exptl_absorpt_correction_type' value 'Multi-scan' was
changed to 'multi-scan' in accordance with the
/home/saulius/struct/COD-crude-data/automatic-downloads/DataCite-retrospective/ACS/depositions/lib/dictionaries/cif_core.dic
dictionary named 'cif_core.dic' version 2.4.2 last updated on
2011-04-26.

data item '_symmetry_cell_setting' value 'Monoclinic' was changed to
'monoclinic' in accordance with the
/home/saulius/struct/COD-crude-data/automatic-downloads/DataCite-retrospective/ACS/depositions/lib/dictionaries/cif_core.dic
dictionary named 'cif_core.dic' version 2.4.2 last updated on
2011-04-26.

Automatic conversion script
Id: cif_fix_values 6909 2019-04-08 15:41:33Z antanas 
;
_cod_original_sg_symbol_H-M P2(1)/c
_cod_database_code 4036982
_shelx_space_group_comment
;
The symmetry employed for this shelxl refinement is uniquely defined
by the following loop, which should always be used as a source of
symmetry information in preference to the above space-group names.
They are only intended as comments.
;
_shelx_estimated_absorpt_t_min 0.983
_shelx_estimated_absorpt_t_max 0.996
_shelxl_version_number 2014-3

loop_
_space_group_symop_operation_xyz
'x, y, z'
'-x, y+1/2, -z+1/2'
'-x, -y, -z'
'x, -y-1/2, z-1/2'

loop_
_atom_site_label
_atom_site_type_symbol
_atom_site_fract_x
_atom_site_fract_y
_atom_site_fract_z
_atom_site_U_iso_or_equiv
_atom_site_adp_type
_atom_site_occupancy
_atom_site_site_symmetry_order
_atom_site_calc_flag
_atom_site_refinement_flags_posn
_atom_site_refinement_flags_adp
C1A C 0.8546(2) 0.06710(4) 0.60783(19) 0.0093(3) Uani 1 1 d . .
C2A C 0.8775(2) 0.03472(4) 0.6097(2) 0.0103(4) Uani 1 1 d . .
C3A C 0.8053(2) 0.01375(4) 0.5160(2) 0.0145(4) Uani 1 1 d . .
H3A H 0.7281 0.0187 0.4362 0.017 Uiso 1 1 calc R U
C4A C 0.8519(3) -0.01517(4) 0.5446(2) 0.0193(4) Uani 1 1 d . .
H4A H 0.8055 -0.0296 0.4829 0.023 Uiso 1 1 calc R U
C5A C 0.9667(3) -0.02250(4) 0.6642(3) 0.0211(5) Uani 1 1 d . .
H5A H 0.9949 -0.0419 0.6818 0.025 Uiso 1 1 calc R U
C6A C 1.0407(3) -0.00138(5) 0.7587(2) 0.0188(4) Uani 1 1 d . .
H6A H 1.1181 -0.0063 0.8386 0.023 Uiso 1 1 calc R U
C7A C 0.9941(2) 0.02709(4) 0.7285(2) 0.0127(4) Uani 1 1 d . .
C8A C 0.9718(2) 0.07647(4) 0.7451(2) 0.0107(4) Uani 1 1 d . .
C9A C 1.1692(3) 0.05220(6) 0.9376(2) 0.0259(5) Uani 1 1 d . .
H9A1 H 1.1834 0.0716 0.9729 0.039 Uiso 1 1 calc R U
H9A2 H 1.2621 0.0454 0.9326 0.039 Uiso 1 1 calc R U
H9A3 H 1.1405 0.0396 0.9944 0.039 Uiso 1 1 calc R U
C10A C 0.8739(2) 0.08274(4) 0.4925(2) 0.0109(4) Uani 1 1 d . .
H10A H 0.8104 0.0736 0.4100 0.013 Uiso 1 1 calc R U
H10B H 0.9787 0.0812 0.5006 0.013 Uiso 1 1 calc R U
C11A C 0.8306(2) 0.11473(4) 0.4902(2) 0.0134(4) Uani 1 1 d . .
H11A H 0.9148 0.1251 0.5551 0.016 Uiso 1 1 calc R U
H11B H 0.8151 0.1227 0.4036 0.016 Uiso 1 1 calc R U
C12A C 0.6473(2) 0.10019(4) 0.57383(19) 0.0101(4) Uani 1 1 d . .
C13A C 0.5150(2) 0.10483(4) 0.6120(2) 0.0108(4) Uani 1 1 d . .
C14A C 0.4670(2) 0.13329(4) 0.6207(2) 0.0141(4) Uani 1 1 d . .
H14A H 0.5131 0.1488 0.5962 0.017 Uiso 1 1 calc R U
C15A C 0.3514(2) 0.13837(5) 0.6657(2) 0.0171(4) Uani 1 1 d . .
H15A H 0.3203 0.1573 0.6716 0.021 Uiso 1 1 calc R U
C16A C 0.2817(2) 0.11509(5) 0.7021(2) 0.0192(4) Uani 1 1 d . .
H16A H 0.2050 0.1185 0.7336 0.023 Uiso 1 1 calc R U
C17A C 0.3270(3) 0.08684(5) 0.6913(2) 0.0202(5) Uani 1 1 d . .
H17A H 0.2790 0.0713 0.7140 0.024 Uiso 1 1 calc R U
C18A C 0.4435(2) 0.08152(4) 0.6467(2) 0.0157(4) Uani 1 1 d . .
H18A H 0.4737 0.0625 0.6401 0.019 Uiso 1 1 calc R U
C1B C 0.7679(2) 0.11075(4) 0.0945(2) 0.0110(4) Uani 1 1 d . .
C2B C 0.7173(2) 0.14192(4) 0.0840(2) 0.0120(4) Uani 1 1 d . .
C3B C 0.5836(2) 0.15493(4) 0.0034(2) 0.0153(4) Uani 1 1 d . .
H3B H 0.5029 0.1438 -0.0519 0.018 Uiso 1 1 calc R U
C4B C 0.5721(3) 0.18524(5) 0.0066(2) 0.0186(4) Uani 1 1 d . .
H4B H 0.4828 0.1944 -0.0468 0.022 Uiso 1 1 calc R U
C5B C 0.6936(3) 0.20170(4) 0.0893(2) 0.0198(5) Uani 1 1 d . .
H5B H 0.6847 0.2218 0.0894 0.024 Uiso 1 1 calc R U
C6B C 0.8286(3) 0.18862(4) 0.1723(2) 0.0191(4) Uani 1 1 d . .
H6B H 0.9094 0.1997 0.2281 0.023 Uiso 1 1 calc R U
C7B C 0.8376(2) 0.15865(4) 0.1682(2) 0.0126(4) Uani 1 1 d . .
C8B C 0.9290(2) 0.11213(4) 0.2056(2) 0.0126(4) Uani 1 1 d . .
C9B C 1.0975(3) 0.15077(5) 0.3464(2) 0.0198(5) Uani 1 1 d . .
H9B1 H 1.1628 0.1345 0.3842 0.030 Uiso 1 1 calc R U
H9B2 H 1.0707 0.1600 0.4134 0.030 Uiso 1 1 calc R U
H9B3 H 1.1493 0.1644 0.3118 0.030 Uiso 1 1 calc R U
C10B C 0.7695(3) 0.09893(4) -0.0356(2) 0.0154(4) Uani 1 1 d . .
H10C H 0.6707 0.1018 -0.1057 0.019 Uiso 1 1 calc R U
H10D H 0.8441 0.1094 -0.0592 0.019 Uiso 1 1 calc R U
C11B C 0.8080(3) 0.06678(4) -0.0217(2) 0.0172(4) Uani 1 1 d . .
H11C H 0.7904 0.0588 -0.1086 0.021 Uiso 1 1 calc R U
H11D H 0.9149 0.0644 0.0325 0.021 Uiso 1 1 calc R U
C12B C 0.6615(2) 0.06393(4) 0.10968(19) 0.0105(4) Uani 1 1 d . .
C13B C 0.5666(2) 0.04831(4) 0.16987(19) 0.0102(4) Uani 1 1 d . .
C14B C 0.5474(2) 0.01828(4) 0.1506(2) 0.0125(4) Uani 1 1 d . .
H14B H 0.5970 0.0085 0.1042 0.015 Uiso 1 1 calc R U
C15B C 0.4550(2) 0.00305(4) 0.2003(2) 0.0167(4) Uani 1 1 d . .
H15B H 0.4419 -0.0169 0.1865 0.020 Uiso 1 1 calc R U
C16B C 0.3819(3) 0.01762(5) 0.2710(2) 0.0186(4) Uani 1 1 d . .
H16B H 0.3198 0.0074 0.3043 0.022 Uiso 1 1 calc R U
C17B C 0.4015(3) 0.04737(5) 0.2920(2) 0.0179(4) Uani 1 1 d . .
H17B H 0.3528 0.0570 0.3396 0.021 Uiso 1 1 calc R U
C18B C 0.4940(2) 0.06284(4) 0.2420(2) 0.0136(4) Uani 1 1 d . .
H18B H 0.5074 0.0828 0.2565 0.016 Uiso 1 1 calc R U
C1C C 0.3010(2) 0.23175(4) 0.16905(19) 0.0097(3) Uani 1 1 d . .
C2C C 0.2759(2) 0.19947(4) 0.14808(19) 0.0095(3) Uani 1 1 d . .
C3C C 0.1605(2) 0.18416(4) 0.0534(2) 0.0133(4) Uani 1 1 d . .
H3C H 0.0767 0.1937 -0.0068 0.016 Uiso 1 1 calc R U
C4C C 0.1729(2) 0.15383(4) 0.0504(2) 0.0167(4) Uani 1 1 d . .
H4C H 0.0968 0.1431 -0.0129 0.020 Uiso 1 1 calc R U
C5C C 0.2981(3) 0.13967(4) 0.1413(2) 0.0180(4) Uani 1 1 d . .
H5C H 0.3038 0.1195 0.1382 0.022 Uiso 1 1 calc R U
C6C C 0.4158(2) 0.15500(4) 0.2376(2) 0.0155(4) Uani 1 1 d . .
H6C H 0.4995 0.1455 0.2985 0.019 Uiso 1 1 calc R U
C7C C 0.4017(2) 0.18488(4) 0.23786(19) 0.0104(4) Uani 1 1 d . .
C8C C 0.4507(2) 0.23297(4) 0.2930(2) 0.0111(4) Uani 1 1 d . .
C9C C 0.6468(2) 0.19765(5) 0.4273(2) 0.0186(4) Uani 1 1 d . .
H9C1 H 0.7196 0.1925 0.3897 0.028 Uiso 1 1 calc R U
H9C2 H 0.6314 0.1815 0.4765 0.028 Uiso 1 1 calc R U
H9C3 H 0.6838 0.2140 0.4854 0.028 Uiso 1 1 calc R U
C10C C 0.3188(2) 0.24700(4) 0.0515(2) 0.0134(4) Uani 1 1 d . .
H10E H 0.4095 0.2399 0.0408 0.016 Uiso 1 1 calc R U
H10F H 0.2323 0.2426 -0.0289 0.016 Uiso 1 1 calc R U
C11C C 0.3302(3) 0.27965(4) 0.0731(2) 0.0162(4) Uani 1 1 d . .
H11E H 0.4284 0.2843 0.1408 0.019 Uiso 1 1 calc R U
H11F H 0.3238 0.2891 -0.0083 0.019 Uiso 1 1 calc R U
C12C C 0.1493(2) 0.27400(4) 0.1697(2) 0.0112(4) Uani 1 1 d . .
C13C C 0.0261(2) 0.28455(4) 0.2116(2) 0.0113(4) Uani 1 1 d . .
C14C C -0.0101(2) 0.31421(4) 0.2006(2) 0.0132(4) Uani 1 1 d . .
H14C H 0.0426 0.3270 0.1674 0.016 Uiso 1 1 calc R U
C15C C -0.1242(2) 0.32478(4) 0.2389(2) 0.0152(4) Uani 1 1 d . .
H15C H -0.1471 0.3445 0.2319 0.018 Uiso 1 1 calc R U
C16C C -0.2041(2) 0.30563(5) 0.2877(2) 0.0161(4) Uani 1 1 d . .
H16C H -0.2809 0.3126 0.3129 0.019 Uiso 1 1 calc R U
C17C C -0.1690(2) 0.27623(5) 0.2988(2) 0.0177(4) Uani 1 1 d . .
H17C H -0.2226 0.2635 0.3313 0.021 Uiso 1 1 calc R U
C18C C -0.0541(2) 0.26565(4) 0.2615(2) 0.0151(4) Uani 1 1 d . .
H18C H -0.0307 0.2459 0.2697 0.018 Uiso 1 1 calc R U
N1A N 1.0505(2) 0.05224(4) 0.80616(17) 0.0138(3) Uani 1 1 d . .
N2A N 0.6944(2) 0.11994(3) 0.51806(17) 0.0123(3) Uani 1 1 d . .
N1B N 0.9606(2) 0.14069(4) 0.23984(18) 0.0137(3) Uani 1 1 d . .
N2B N 0.7186(2) 0.05048(4) 0.03803(18) 0.0138(3) Uani 1 1 d . .
N1C N 0.50397(19) 0.20525(4) 0.32195(17) 0.0120(3) Uani 1 1 d . .
N2C N 0.2110(2) 0.29108(4) 0.11350(19) 0.0154(4) Uani 1 1 d . .
O1A O 0.98954(17) 0.10105(3) 0.79037(15) 0.0155(3) Uani 1 1 d . .
O2A O 0.70608(15) 0.07270(3) 0.61002(14) 0.0107(3) Uani 1 1 d . .
O1B O 1.01119(18) 0.09151(3) 0.25390(17) 0.0195(3) Uani 1 1 d . .
O2B O 0.67263(17) 0.09299(3) 0.14083(15) 0.0123(3) Uani 1 1 d . .
O1C O 0.51141(17) 0.25491(3) 0.35252(16) 0.0170(3) Uani 1 1 d . .
O2C O 0.17990(16) 0.24495(3) 0.19945(14) 0.0109(3) Uani 1 1 d . .

loop_
_atom_site_aniso_label
_atom_site_aniso_U_11
_atom_site_aniso_U_22
_atom_site_aniso_U_33
_atom_site_aniso_U_23
_atom_site_aniso_U_13
_atom_site_aniso_U_12
C1A 0.0085(8) 0.0088(8) 0.0110(9) 0.0006(6) 0.0040(7) 0.0003(6)
C2A 0.0122(8) 0.0079(8) 0.0133(9) 0.0015(6) 0.0078(7) 0.0013(6)
C3A 0.0178(10) 0.0123(9) 0.0167(10) -0.0015(7) 0.0102(8) -0.0014(7)
C4A 0.0269(11) 0.0110(9) 0.0291(12) -0.0031(8) 0.0210(10) -0.0015(8)
C5A 0.0286(12) 0.0083(8) 0.0363(13) 0.0053(8) 0.0236(11) 0.0058(8)
C6A 0.0186(10) 0.0173(10) 0.0248(12) 0.0094(8) 0.0130(9) 0.0090(8)
C7A 0.0129(9) 0.0127(8) 0.0150(10) 0.0026(7) 0.0082(8) 0.0033(6)
C8A 0.0093(8) 0.0132(8) 0.0116(9) 0.0002(6) 0.0062(7) -0.0008(6)
C9A 0.0190(11) 0.0343(13) 0.0161(11) 0.0023(9) -0.0026(9) 0.0057(9)
C10A 0.0140(9) 0.0086(8) 0.0119(9) 0.0007(6) 0.0068(7) 0.0001(6)
C11A 0.0179(10) 0.0093(8) 0.0160(10) 0.0028(7) 0.0100(8) 0.0008(7)
C12A 0.0108(8) 0.0062(7) 0.0112(9) -0.0003(6) 0.0018(7) 0.0016(6)
C13A 0.0097(8) 0.0109(8) 0.0107(9) -0.0003(6) 0.0025(7) 0.0009(6)
C14A 0.0137(9) 0.0128(9) 0.0152(10) 0.0019(7) 0.0049(8) 0.0019(7)
C15A 0.0152(10) 0.0150(9) 0.0196(10) -0.0005(7) 0.0048(8) 0.0049(7)
C16A 0.0123(9) 0.0242(11) 0.0228(11) -0.0027(8) 0.0086(9) 0.0008(8)
C17A 0.0163(10) 0.0180(10) 0.0295(12) 0.0000(8) 0.0123(9) -0.0043(7)
C18A 0.0149(9) 0.0127(9) 0.0207(10) -0.0015(7) 0.0079(8) -0.0013(7)
C1B 0.0150(9) 0.0079(8) 0.0125(9) 0.0004(6) 0.0078(7) -0.0029(6)
C2B 0.0174(9) 0.0084(8) 0.0124(9) 0.0010(6) 0.0082(8) -0.0019(6)
C3B 0.0198(10) 0.0136(9) 0.0145(10) 0.0026(7) 0.0087(8) -0.0013(7)
C4B 0.0227(11) 0.0156(9) 0.0197(11) 0.0047(8) 0.0106(9) 0.0052(8)
C5B 0.0301(12) 0.0088(8) 0.0240(11) 0.0018(7) 0.0143(10) 0.0021(8)
C6B 0.0255(11) 0.0101(9) 0.0224(11) -0.0029(7) 0.0098(9) -0.0029(7)
C7B 0.0174(9) 0.0085(8) 0.0141(9) 0.0001(6) 0.0084(8) -0.0016(7)
C8B 0.0171(9) 0.0105(8) 0.0130(9) 0.0016(6) 0.0087(8) -0.0017(7)
C9B 0.0179(10) 0.0196(10) 0.0180(10) -0.0021(8) 0.0025(9) -0.0057(8)
C10B 0.0241(11) 0.0119(8) 0.0139(10) -0.0007(7) 0.0111(8) -0.0036(7)
C11B 0.0250(11) 0.0126(9) 0.0205(11) -0.0041(7) 0.0160(9) -0.0032(7)
C12B 0.0133(8) 0.0060(7) 0.0113(9) -0.0007(6) 0.0037(7) -0.0015(6)
C13B 0.0113(8) 0.0098(8) 0.0089(8) 0.0014(6) 0.0029(7) -0.0012(6)
C14B 0.0152(9) 0.0094(8) 0.0121(9) -0.0006(6) 0.0041(7) -0.0024(6)
C15B 0.0199(10) 0.0112(9) 0.0175(10) 0.0006(7) 0.0053(8) -0.0056(7)
C16B 0.0201(10) 0.0185(10) 0.0195(11) 0.0016(8) 0.0101(9) -0.0069(8)
C17B 0.0186(10) 0.0214(10) 0.0173(10) -0.0007(8) 0.0108(9) -0.0019(8)
C18B 0.0144(9) 0.0121(8) 0.0138(9) 0.0004(7) 0.0050(8) -0.0005(7)
C1C 0.0114(8) 0.0076(7) 0.0110(9) -0.0006(6) 0.0054(7) 0.0008(6)
C2C 0.0130(8) 0.0068(7) 0.0097(8) 0.0010(6) 0.0056(7) 0.0005(6)
C3C 0.0146(9) 0.0113(8) 0.0115(9) -0.0012(6) 0.0019(7) -0.0009(7)
C4C 0.0194(10) 0.0103(8) 0.0177(10) -0.0022(7) 0.0041(8) -0.0026(7)
C5C 0.0227(11) 0.0066(8) 0.0231(11) -0.0004(7) 0.0070(9) -0.0002(7)
C6C 0.0153(9) 0.0128(9) 0.0172(10) 0.0039(7) 0.0048(8) 0.0031(7)
C7C 0.0121(8) 0.0096(8) 0.0093(9) 0.0012(6) 0.0038(7) -0.0002(6)
C8C 0.0123(9) 0.0134(8) 0.0103(9) -0.0019(6) 0.0073(7) -0.0017(6)
C9C 0.0137(9) 0.0239(10) 0.0132(10) 0.0026(8) -0.0004(8) -0.0012(8)
C10C 0.0188(10) 0.0110(8) 0.0135(9) 0.0013(7) 0.0095(8) 0.0013(7)
C11C 0.0234(11) 0.0077(8) 0.0243(11) 0.0024(7) 0.0168(9) 0.0006(7)
C12C 0.0143(9) 0.0062(7) 0.0128(9) -0.0019(6) 0.0048(7) -0.0002(6)
C13C 0.0108(8) 0.0103(8) 0.0116(9) -0.0023(6) 0.0029(7) -0.0005(6)
C14C 0.0153(9) 0.0109(8) 0.0128(9) 0.0013(6) 0.0046(8) 0.0010(7)
C15C 0.0165(9) 0.0141(9) 0.0128(9) 0.0005(7) 0.0031(8) 0.0058(7)
C16C 0.0120(9) 0.0205(10) 0.0145(10) -0.0026(7) 0.0036(8) 0.0025(7)
C17C 0.0149(9) 0.0180(10) 0.0213(11) -0.0022(8) 0.0082(9) -0.0048(7)
C18C 0.0161(9) 0.0096(8) 0.0197(10) -0.0028(7) 0.0068(8) -0.0022(7)
N1A 0.0120(8) 0.0154(8) 0.0119(8) 0.0014(6) 0.0023(7) 0.0027(6)
N2A 0.0152(8) 0.0088(7) 0.0135(8) 0.0015(6) 0.0064(7) 0.0010(6)
N1B 0.0154(8) 0.0095(7) 0.0149(8) 0.0003(6) 0.0044(7) -0.0022(6)
N2B 0.0187(8) 0.0097(7) 0.0155(8) -0.0005(6) 0.0092(7) -0.0015(6)
N1C 0.0108(7) 0.0135(7) 0.0100(8) 0.0001(6) 0.0019(6) -0.0006(6)
N2C 0.0205(9) 0.0080(7) 0.0221(9) -0.0008(6) 0.0131(8) 0.0005(6)
O1A 0.0168(7) 0.0150(7) 0.0157(7) -0.0048(5) 0.0074(6) -0.0026(5)
O2A 0.0092(6) 0.0087(6) 0.0156(7) 0.0034(5) 0.0063(5) 0.0020(5)
O1B 0.0205(8) 0.0129(7) 0.0230(8) 0.0041(6) 0.0060(7) 0.0021(6)
O2B 0.0184(7) 0.0067(6) 0.0154(7) -0.0014(5) 0.0104(6) -0.0040(5)
O1C 0.0176(7) 0.0162(7) 0.0178(8) -0.0069(6) 0.0071(6) -0.0053(5)
O2C 0.0135(7) 0.0070(6) 0.0149(7) 0.0006(5) 0.0085(6) 0.0013(5)

loop_
_atom_type_symbol
_atom_type_description
_atom_type_scat_dispersion_real
_atom_type_scat_dispersion_imag
_atom_type_scat_source
C C 0.0033 0.0016 'International Tables Vol C Tables 4.2.6.8 and 6.1.1.4'
H H 0.0000 0.0000 'International Tables Vol C Tables 4.2.6.8 and 6.1.1.4'
N N 0.0061 0.0033 'International Tables Vol C Tables 4.2.6.8 and 6.1.1.4'
O O 0.0106 0.0060 'International Tables Vol C Tables 4.2.6.8 and 6.1.1.4'

loop_
_geom_angle_atom_site_label_1
_geom_angle_atom_site_label_2
_geom_angle_atom_site_label_3
_geom_angle
O2A C1A C2A 108.30(15)
O2A C1A C10A 110.82(15)
C2A C1A C10A 114.68(16)
O2A C1A C8A 106.56(15)
C2A C1A C8A 102.39(15)
C10A C1A C8A 113.46(16)
C3A C2A C7A 120.54(18)
C3A C2A C1A 130.65(18)
C7A C2A C1A 108.80(16)
C2A C3A C4A 118.1(2)
C5A C4A C3A 120.7(2)
C4A C5A C6A 121.43(19)
C7A C6A C5A 117.1(2)
C6A C7A C2A 122.1(2)
C6A C7A N1A 128.12(19)
C2A C7A N1A 109.78(16)
O1A C8A N1A 126.34(19)
O1A C8A C1A 125.94(17)
N1A C8A C1A 107.72(16)
C1A C10A C11A 110.71(17)
N2A C11A C10A 114.24(16)
N2A C12A O2A 128.01(18)
N2A C12A C13A 121.64(17)
O2A C12A C13A 110.34(16)
C18A C13A C14A 119.6(2)
C18A C13A C12A 121.19(17)
C14A C13A C12A 119.10(18)
C15A C14A C13A 120.3(2)
C14A C15A C16A 119.98(19)
C17A C16A C15A 119.8(2)
C16A C17A C18A 120.6(2)
C17A C18A C13A 119.65(19)
O2B C1B C2B 109.86(16)
O2B C1B C10B 110.62(15)
C2B C1B C10B 112.67(16)
O2B C1B C8B 108.36(15)
C2B C1B C8B 102.34(15)
C10B C1B C8B 112.65(17)
C3B C2B C7B 120.59(18)
C3B C2B C1B 130.85(18)
C7B C2B C1B 108.42(17)
C2B C3B C4B 118.5(2)
C5B C4B C3B 120.3(2)
C4B C5B C6B 121.39(19)
C7B C6B C5B 117.5(2)
C6B C7B C2B 121.68(19)
C6B C7B N1B 128.13(19)
C2B C7B N1B 110.18(16)
O1B C8B N1B 126.3(2)
O1B C8B C1B 126.08(18)
N1B C8B C1B 107.59(16)
C11B C10B C1B 110.00(17)
N2B C11B C10B 112.66(18)
N2B C12B O2B 127.98(18)
N2B C12B C13B 120.66(17)
O2B C12B C13B 111.35(17)
C18B C13B C14B 119.50(19)
C18B C13B C12B 121.97(17)
C14B C13B C12B 118.51(18)
C15B C14B C13B 120.4(2)
C14B C15B C16B 119.93(19)
C17B C16B C15B 120.1(2)
C16B C17B C18B 120.3(2)
C17B C18B C13B 119.74(19)
O2C C1C C2C 110.71(16)
O2C C1C C10C 110.57(15)
C2C C1C C10C 112.75(16)
O2C C1C C8C 109.51(15)
C2C C1C C8C 102.03(15)
C10C C1C C8C 110.96(16)
C3C C2C C7C 120.42(17)
C3C C2C C1C 130.59(17)
C7C C2C C1C 108.79(16)
C2C C3C C4C 118.35(18)
C5C C4C C3C 120.44(19)
C4C C5C C6C 121.67(18)
C7C C6C C5C 116.83(18)
C6C C7C C2C 122.30(18)
C6C C7C N1C 128.22(18)
C2C C7C N1C 109.48(16)
O1C C8C N1C 126.14(19)
O1C C8C C1C 125.99(18)
N1C C8C C1C 107.85(15)
C11C C10C C1C 110.37(17)
N2C C11C C10C 112.63(17)
N2C C12C O2C 128.11(19)
N2C C12C C13C 120.55(17)
O2C C12C C13C 111.34(17)
C18C C13C C14C 119.07(19)
C18C C13C C12C 121.75(17)
C14C C13C C12C 119.18(18)
C15C C14C C13C 120.7(2)
C14C C15C C16C 119.67(19)
C17C C16C C15C 120.0(2)
C16C C17C C18C 120.4(2)
C17C C18C C13C 120.19(19)
C8A N1A C7A 111.20(16)
C8A N1A C9A 124.08(18)
C7A N1A C9A 124.59(18)
C12A N2A C11A 119.15(16)
C8B N1B C7B 111.25(17)
C8B N1B C9B 124.21(18)
C7B N1B C9B 124.24(17)
C12B N2B C11B 118.87(17)
C8C N1C C7C 111.45(16)
C8C N1C C9C 124.26(17)
C7C N1C C9C 124.28(17)
C12C N2C C11C 118.51(17)
C12A O2A C1A 116.90(15)
C12B O2B C1B 117.60(16)
C12C O2C C1C 117.90(15)

loop_
_geom_bond_atom_site_label_1
_geom_bond_atom_site_label_2
_geom_bond_distance
C1A O2A 1.446(2)
C1A C2A 1.504(3)
C1A C10A 1.519(3)
C1A C8A 1.551(3)
C2A C3A 1.383(3)
C2A C7A 1.394(3)
C3A C4A 1.399(3)
C4A C5A 1.388(4)
C5A C6A 1.397(3)
C6A C7A 1.382(3)
C7A N1A 1.414(3)
C8A O1A 1.219(2)
C8A N1A 1.367(2)
C9A N1A 1.450(3)
C10A C11A 1.526(3)
C11A N2A 1.460(3)
C12A N2A 1.266(3)
C12A O2A 1.378(2)
C12A C13A 1.484(3)
C13A C18A 1.397(3)
C13A C14A 1.401(3)
C14A C15A 1.384(3)
C15A C16A 1.395(3)
C16A C17A 1.388(3)
C17A C18A 1.391(3)
C1B O2B 1.447(2)
C1B C2B 1.503(3)
C1B C10B 1.524(3)
C1B C8B 1.554(3)
C2B C3B 1.379(3)
C2B C7B 1.396(3)
C3B C4B 1.400(3)
C4B C5B 1.390(3)
C5B C6B 1.397(3)
C6B C7B 1.383(3)
C7B N1B 1.404(3)
C8B O1B 1.215(2)
C8B N1B 1.367(2)
C9B N1B 1.454(3)
C10B C11B 1.517(3)
C11B N2B 1.460(3)
C12B N2B 1.269(3)
C12B O2B 1.373(2)
C12B C13B 1.487(3)
C13B C18B 1.398(3)
C13B C14B 1.398(3)
C14B C15B 1.386(3)
C15B C16B 1.391(3)
C16B C17B 1.388(3)
C17B C18B 1.394(3)
C1C O2C 1.448(2)
C1C C2C 1.508(3)
C1C C10C 1.526(3)
C1C C8C 1.549(3)
C2C C3C 1.382(3)
C2C C7C 1.398(3)
C3C C4C 1.401(3)
C4C C5C 1.390(3)
C5C C6C 1.401(3)
C6C C7C 1.381(3)
C7C N1C 1.410(2)
C8C O1C 1.221(2)
C8C N1C 1.364(2)
C9C N1C 1.451(3)
C10C C11C 1.518(3)
C11C N2C 1.462(3)
C12C N2C 1.270(3)
C12C O2C 1.380(2)
C12C C13C 1.491(3)
C13C C18C 1.397(3)
C13C C14C 1.401(3)
C14C C15C 1.390(3)
C15C C16C 1.395(3)
C16C C17C 1.387(3)
C17C C18C 1.392(3)

loop_
_geom_torsion_atom_site_label_1
_geom_torsion_atom_site_label_2
_geom_torsion_atom_site_label_3
_geom_torsion_atom_site_label_4
_geom_torsion
O2A C1A C2A C3A 66.9(3)
C10A C1A C2A C3A -57.4(3)
C8A C1A C2A C3A 179.2(2)
O2A C1A C2A C7A -114.14(18)
C10A C1A C2A C7A 121.53(19)
C8A C1A C2A C7A -1.8(2)
C7A C2A C3A C4A 0.6(3)
C1A C2A C3A C4A 179.4(2)
C2A C3A C4A C5A 0.4(3)
C3A C4A C5A C6A -0.9(4)
C4A C5A C6A C7A 0.4(3)
C5A C6A C7A C2A 0.5(3)
C5A C6A C7A N1A -179.7(2)
C3A C2A C7A C6A -1.1(3)
C1A C2A C7A C6A 179.83(19)
C3A C2A C7A N1A 179.15(19)
C1A C2A C7A N1A 0.1(2)
O2A C1A C8A O1A -62.9(3)
C2A C1A C8A O1A -176.6(2)
C10A C1A C8A O1A 59.3(3)
O2A C1A C8A N1A 116.63(17)
C2A C1A C8A N1A 3.0(2)
C10A C1A C8A N1A -121.14(18)
O2A C1A C10A C11A 50.4(2)
C2A C1A C10A C11A 173.41(16)
C8A C1A C10A C11A -69.4(2)
C1A C10A C11A N2A -41.8(2)
N2A C12A C13A C18A 166.1(2)
O2A C12A C13A C18A -15.0(3)
N2A C12A C13A C14A -17.7(3)
O2A C12A C13A C14A 161.22(17)
C18A C13A C14A C15A 1.2(3)
C12A C13A C14A C15A -175.13(18)
C13A C14A C15A C16A -0.2(3)
C14A C15A C16A C17A -1.0(3)
C15A C16A C17A C18A 1.2(3)
C16A C17A C18A C13A -0.3(3)
C14A C13A C18A C17A -0.9(3)
C12A C13A C18A C17A 175.33(19)
O2B C1B C2B C3B -64.7(3)
C10B C1B C2B C3B 59.1(3)
C8B C1B C2B C3B -179.6(2)
O2B C1B C2B C7B 119.59(18)
C10B C1B C2B C7B -116.59(19)
C8B C1B C2B C7B 4.6(2)
C7B C2B C3B C4B 0.9(3)
C1B C2B C3B C4B -174.4(2)
C2B C3B C4B C5B 0.2(3)
C3B C4B C5B C6B -0.9(4)
C4B C5B C6B C7B 0.6(4)
C5B C6B C7B C2B 0.5(3)
C5B C6B C7B N1B 179.0(2)
C3B C2B C7B C6B -1.2(3)
C1B C2B C7B C6B 175.0(2)
C3B C2B C7B N1B -180.0(2)
C1B C2B C7B N1B -3.7(2)
O2B C1B C8B O1B 59.3(3)
C2B C1B C8B O1B 175.3(2)
C10B C1B C8B O1B -63.4(3)
O2B C1B C8B N1B -120.13(17)
C2B C1B C8B N1B -4.1(2)
C10B C1B C8B N1B 117.16(18)
O2B C1B C10B C11B -51.6(2)
C2B C1B C10B C11B -175.04(17)
C8B C1B C10B C11B 69.8(2)
C1B C10B C11B N2B 48.3(2)
N2B C12B C13B C18B -175.72(19)
O2B C12B C13B C18B 3.2(3)
N2B C12B C13B C14B 2.8(3)
O2B C12B C13B C14B -178.22(17)
C18B C13B C14B C15B 1.2(3)
C12B C13B C14B C15B -177.36(18)
C13B C14B C15B C16B -0.6(3)
C14B C15B C16B C17B -0.1(3)
C15B C16B C17B C18B 0.3(3)
C16B C17B C18B C13B 0.3(3)
C14B C13B C18B C17B -1.0(3)
C12B C13B C18B C17B 177.48(18)
O2C C1C C2C C3C 63.0(3)
C10C C1C C2C C3C -61.4(3)
C8C C1C C2C C3C 179.5(2)
O2C C1C C2C C7C -122.22(18)
C10C C1C C2C C7C 113.31(19)
C8C C1C C2C C7C -5.8(2)
C7C C2C C3C C4C 0.3(3)
C1C C2C C3C C4C 174.5(2)
C2C C3C C4C C5C 0.4(3)
C3C C4C C5C C6C -0.5(4)
C4C C5C C6C C7C -0.1(3)
C5C C6C C7C C2C 0.8(3)
C5C C6C C7C N1C -178.9(2)
C3C C2C C7C C6C -0.9(3)
C1C C2C C7C C6C -176.26(19)
C3C C2C C7C N1C 178.88(19)
C1C C2C C7C N1C 3.5(2)
O2C C1C C8C O1C -57.8(3)
C2C C1C C8C O1C -175.1(2)
C10C C1C C8C O1C 64.6(3)
O2C C1C C8C N1C 123.49(17)
C2C C1C C8C N1C 6.2(2)
C10C C1C C8C N1C -114.18(18)
O2C C1C C10C C11C 50.7(2)
C2C C1C C10C C11C 175.20(17)
C8C C1C C10C C11C -71.1(2)
C1C C10C C11C N2C -49.0(2)
N2C C12C C13C C18C 173.5(2)
O2C C12C C13C C18C -6.0(3)
N2C C12C C13C C14C -6.5(3)
O2C C12C C13C C14C 174.00(17)
C18C C13C C14C C15C 0.1(3)
C12C C13C C14C C15C -179.92(18)
C13C C14C C15C C16C -0.5(3)
C14C C15C C16C C17C 0.4(3)
C15C C16C C17C C18C 0.1(3)
C16C C17C C18C C13C -0.5(3)
C14C C13C C18C C17C 0.4(3)
C12C C13C C18C C17C -179.60(19)
O1A C8A N1A C7A 176.4(2)
C1A C8A N1A C7A -3.2(2)
O1A C8A N1A C9A 0.4(4)
C1A C8A N1A C9A -179.2(2)
C6A C7A N1A C8A -177.7(2)
C2A C7A N1A C8A 2.1(2)
C6A C7A N1A C9A -1.7(4)
C2A C7A N1A C9A 178.0(2)
O2A C12A N2A C11A -2.5(3)
C13A C12A N2A C11A 176.26(17)
C10A C11A N2A C12A 18.1(3)
O1B C8B N1B C7B -177.3(2)
C1B C8B N1B C7B 2.1(2)
O1B C8B N1B C9B -3.3(4)
C1B C8B N1B C9B 176.1(2)
C6B C7B N1B C8B -177.7(2)
C2B C7B N1B C8B 1.0(2)
C6B C7B N1B C9B 8.4(4)
C2B C7B N1B C9B -173.0(2)
O2B C12B N2B C11B -0.2(3)
C13B C12B N2B C11B 178.57(18)
C10B C11B N2B C12B -23.1(3)
O1C C8C N1C C7C 176.8(2)
C1C C8C N1C C7C -4.5(2)
O1C C8C N1C C9C -2.3(3)
C1C C8C N1C C9C 176.40(19)
C6C C7C N1C C8C -179.5(2)
C2C C7C N1C C8C 0.7(2)
C6C C7C N1C C9C -0.4(3)
C2C C7C N1C C9C 179.82(19)
O2C C12C N2C C11C 0.0(3)
C13C C12C N2C C11C -179.41(18)
C10C C11C N2C C12C 24.2(3)
N2A C12A O2A C1A 12.7(3)
C13A C12A O2A C1A -166.15(15)
C2A C1A O2A C12A -163.30(16)
C10A C1A O2A C12A -36.7(2)
C8A C1A O2A C12A 87.19(18)
N2B C12B O2B C1B -4.1(3)
C13B C12B O2B C1B 176.99(15)
C2B C1B O2B C12B 155.70(16)
C10B C1B O2B C12B 30.7(2)
C8B C1B O2B C12B -93.25(19)
N2C C12C O2C C1C 2.7(3)
C13C C12C O2C C1C -177.83(15)
C2C C1C O2C C12C -154.39(16)
C10C C1C O2C C12C -28.7(2)
C8C C1C O2C C12C 93.87(19)
